data_7002990
loop_
_publ_author_name
'Camm, Kenneth D.'
'El-Sokkary, Ahmed'
'Gott, Andrew L.'
'Stockley, Peter G.'
'Belyaeva, Tamara'
'McGowan, Patrick C.'

_publ_section_title
;
 Synthesis, molecular structure and evaluation of new organometallic
 ruthenium anticancer agents
;
_journal_issue 48
_journal_name_full 'Dalton Transactions'
_journal_page_first 10914
_journal_page_last 10925
_journal_paper_doi 10.1039/b918902e
_journal_year 2009
_chemical_formula_moiety 'C12 H10 Cl N O2 Ru'
_chemical_formula_sum 'C12 H10 Cl N O2 Ru'
_chemical_formula_weight 336.73
_chemical_name_systematic
;
?
;
_space_group_IT_number 2
_symmetry_cell_setting triclinic
_symmetry_space_group_name_Hall '-P 1'
_symmetry_space_group_name_H-M 'P -1'
_atom_sites_solution_hydrogens geom
_atom_sites_solution_primary direct
_atom_sites_solution_secondary difmap
_audit_creation_method SHELXL-97
_cell_angle_alpha 75.937(2)
_cell_angle_beta 77.251(2)
_cell_angle_gamma 79.785(2)
_cell_formula_units_Z 2
_cell_length_a 6.3799(2)
_cell_length_b 8.5718(3)
_cell_length_c 10.8540(3)
_cell_measurement_reflns_used 12481
_cell_measurement_temperature 150(2)
_cell_measurement_theta_max 27.48
_cell_measurement_theta_min 1.00
_cell_volume 556.77(3)
_computing_structure_refinement 'SHELXL-97 (Sheldrick, 1997)'
_computing_structure_solution 'SHELXS-97 (Sheldrick, 1990)'
_diffrn_ambient_temperature 150(2)
_diffrn_detector_area_resol_mean 9
_diffrn_measured_fraction_theta_full 0.980
_diffrn_measured_fraction_theta_max 0.980
_diffrn_measurement_device_type
;
Nonius KappaCCD area-detector diffractometer
;
_diffrn_measurement_method
;
phi and omega scans to fill the asymmetric unit
;
_diffrn_radiation_detector 'CCD plate'
_diffrn_radiation_monochromator graphite
_diffrn_radiation_probe x-ray
_diffrn_radiation_source 'fine-focus sealed tube'
_diffrn_radiation_type MoK\a
_diffrn_radiation_wavelength 0.71073
_diffrn_reflns_av_R_equivalents 0.0815
_diffrn_reflns_av_sigmaI/netI 0.0545
_diffrn_reflns_limit_h_max 8
_diffrn_reflns_limit_h_min -8
_diffrn_reflns_limit_k_max 11
_diffrn_reflns_limit_k_min -10
_diffrn_reflns_limit_l_max 14
_diffrn_reflns_limit_l_min -13
_diffrn_reflns_number 9666
_diffrn_reflns_theta_full 27.47
_diffrn_reflns_theta_max 27.47
_diffrn_reflns_theta_min 3.30
_exptl_absorpt_coefficient_mu 1.633
_exptl_absorpt_correction_type none
_exptl_crystal_colour orange
_exptl_crystal_density_diffrn 2.008
_exptl_crystal_density_method 'not measured'
_exptl_crystal_description prism
_exptl_crystal_F_000 332
_exptl_crystal_size_max 0.07
_exptl_crystal_size_mid 0.03
_exptl_crystal_size_min 0.03
_refine_diff_density_max 0.625
_refine_diff_density_min -1.120
_refine_diff_density_rms 0.118
_refine_ls_extinction_method none
_refine_ls_goodness_of_fit_ref 1.065
_refine_ls_hydrogen_treatment constr
_refine_ls_matrix_type full
_refine_ls_number_parameters 154
_refine_ls_number_reflns 2499
_refine_ls_number_restraints 0
_refine_ls_restrained_S_all 1.065
_refine_ls_R_factor_all 0.0348
_refine_ls_R_factor_gt 0.0323
_refine_ls_shift/su_max 0.000
_refine_ls_shift/su_mean 0.000
_refine_ls_structure_factor_coef Fsqd
_refine_ls_weighting_details 'calc w=1/[\s^2^(Fo^2^)+(0.0333P)^2^+0.6140P] where P=(Fo^2^+2Fc^2^)/3'
_refine_ls_weighting_scheme calc
_refine_ls_wR_factor_gt 0.0815
_refine_ls_wR_factor_ref 0.0833
_reflns_number_gt 2378
_reflns_number_total 2499
_reflns_threshold_expression >2sigma(I)
_cod_data_source_file b918902e.txt
_cod_data_source_block kcbzrupic
_cod_original_sg_symbol_H-M P-1
_cod_database_code 7002990

loop_
_symmetry_equiv_pos_as_xyz
'x, y, z'
'-x, -y, -z'

loop_
_atom_site_label
_atom_site_type_symbol
_atom_site_fract_x
_atom_site_fract_y
_atom_site_fract_z
_atom_site_U_iso_or_equiv
_atom_site_adp_type
_atom_site_occupancy
_atom_site_symmetry_multiplicity
_atom_site_calc_flag
_atom_site_refinement_flags
_atom_site_disorder_assembly
_atom_site_disorder_group
Ru1 Ru 0.67405(3) 0.77080(2) 0.674614(18) 0.02285(11) Uani 1 1 d . . .
Cl1 Cl 0.29496(12) 0.81038(9) 0.77086(7) 0.03006(17) Uani 1 1 d . . .
O1 O 0.6807(4) 1.0114(2) 0.6763(2) 0.0287(4) Uani 1 1 d . . .
C1 C 0.8231(6) 0.5263(4) 0.6567(3) 0.0343(7) Uani 1 1 d . . .
H1 H 0.8432 0.4300 0.7206 0.041 Uiso 1 1 calc R . .
O2 O 0.7447(5) 1.1770(3) 0.7896(3) 0.0439(6) Uani 1 1 d . . .
C2 C 0.6351(6) 0.5633(4) 0.6029(3) 0.0384(7) Uani 1 1 d . . .
H2 H 0.5261 0.4933 0.6316 0.046 Uiso 1 1 calc R . .
C3 C 0.6075(6) 0.7055(5) 0.5053(3) 0.0423(8) Uani 1 1 d . . .
H3 H 0.4807 0.7303 0.4682 0.051 Uiso 1 1 calc R . .
C4 C 0.7674(7) 0.8088(4) 0.4640(3) 0.0404(8) Uani 1 1 d . . .
H4 H 0.7501 0.9035 0.3982 0.049 Uiso 1 1 calc R . .
C5 C 0.9556(6) 0.7722(4) 0.5203(3) 0.0360(7) Uani 1 1 d . . .
H5 H 1.0635 0.8432 0.4928 0.043 Uiso 1 1 calc R . .
C6 C 0.9826(5) 0.6329(4) 0.6157(3) 0.0328(6) Uani 1 1 d . . .
H6 H 1.1086 0.6092 0.6534 0.039 Uiso 1 1 calc R . .
C7 C 0.7319(5) 0.6203(4) 0.9549(3) 0.0299(6) Uani 1 1 d . . .
H7 H 0.7166 0.5201 0.9371 0.036 Uiso 1 1 calc R . .
C8 C 0.7624(6) 0.6239(4) 1.0772(3) 0.0377(7) Uani 1 1 d . . .
H8 H 0.7688 0.5270 1.1420 0.045 Uiso 1 1 calc R . .
C9 C 0.7832(6) 0.7697(5) 1.1034(3) 0.0389(7) Uani 1 1 d . . .
H9 H 0.8056 0.7742 1.1861 0.047 Uiso 1 1 calc R . .
C10 C 0.7711(5) 0.9097(4) 1.0072(3) 0.0344(7) Uani 1 1 d . . .
H10 H 0.7823 1.0118 1.0233 0.041 Uiso 1 1 calc R . .
C11 C 0.7425(5) 0.8974(4) 0.8880(3) 0.0277(6) Uani 1 1 d . . .
C12 C 0.7224(5) 1.0434(4) 0.7779(3) 0.0299(6) Uani 1 1 d . . .
N14 N 0.7235(4) 0.7559(3) 0.8611(2) 0.0254(5) Uani 1 1 d . . .

loop_
_atom_site_aniso_label
_atom_site_aniso_U_11
_atom_site_aniso_U_22
_atom_site_aniso_U_33
_atom_site_aniso_U_23
_atom_site_aniso_U_13
_atom_site_aniso_U_12
Ru1 0.02511(16) 0.02129(15) 0.02280(15) -0.00533(9) -0.00501(9) -0.00313(9)
Cl1 0.0251(3) 0.0330(4) 0.0335(4) -0.0111(3) -0.0041(3) -0.0037(3)
O1 0.0348(11) 0.0232(10) 0.0276(10) -0.0044(8) -0.0043(8) -0.0053(8)
C1 0.0461(19) 0.0238(14) 0.0306(15) -0.0098(11) -0.0021(13) 0.0010(13)
O2 0.0585(16) 0.0288(12) 0.0474(14) -0.0144(10) -0.0004(12) -0.0168(11)
C2 0.0405(18) 0.0391(17) 0.0440(18) -0.0285(15) 0.0032(14) -0.0139(14)
C3 0.0418(19) 0.057(2) 0.0385(17) -0.0296(16) -0.0181(15) 0.0081(16)
C4 0.060(2) 0.0303(16) 0.0231(14) -0.0059(12) -0.0033(14) 0.0091(15)
C5 0.0365(17) 0.0327(16) 0.0369(16) -0.0130(13) 0.0084(13) -0.0111(13)
C6 0.0286(15) 0.0369(16) 0.0357(15) -0.0166(13) -0.0087(12) 0.0039(12)
C7 0.0305(15) 0.0280(14) 0.0294(14) -0.0029(11) -0.0065(11) -0.0019(12)
C8 0.0380(18) 0.0437(18) 0.0283(15) -0.0036(13) -0.0094(13) 0.0012(14)
C9 0.0343(17) 0.058(2) 0.0268(15) -0.0144(14) -0.0077(13) -0.0024(15)
C10 0.0314(16) 0.0419(18) 0.0344(16) -0.0175(13) -0.0035(13) -0.0070(13)
C11 0.0227(13) 0.0315(15) 0.0316(14) -0.0116(11) -0.0034(11) -0.0064(11)
C12 0.0292(15) 0.0271(14) 0.0322(14) -0.0084(11) 0.0014(11) -0.0066(11)
N14 0.0247(12) 0.0280(12) 0.0242(11) -0.0065(9) -0.0047(9) -0.0037(9)

loop_
_atom_type_symbol
_atom_type_description
_atom_type_scat_dispersion_real
_atom_type_scat_dispersion_imag
_atom_type_scat_source
Ru Ru -1.2594 0.8363 'International Tables Vol C Tables 4.2.6.8 and 6.1.1.4'
C C 0.0033 0.0016 'International Tables Vol C Tables 4.2.6.8 and 6.1.1.4'
H H 0.0000 0.0000 'International Tables Vol C Tables 4.2.6.8 and 6.1.1.4'
N N 0.0061 0.0033 'International Tables Vol C Tables 4.2.6.8 and 6.1.1.4'
O O 0.0106 0.0060 'International Tables Vol C Tables 4.2.6.8 and 6.1.1.4'
Cl Cl 0.1484 0.1585 'International Tables Vol C Tables 4.2.6.8 and 6.1.1.4'

loop_
_geom_angle_atom_site_label_1
_geom_angle_atom_site_label_2
_geom_angle_atom_site_label_3
_geom_angle
_geom_angle_site_symmetry_1
_geom_angle_site_symmetry_3
_geom_angle_publ_flag
O1 Ru1 N14 77.54(9) . . ?
O1 Ru1 C6 116.18(11) . . ?
N14 Ru1 C6 94.57(11) . . ?
O1 Ru1 C5 91.51(10) . . ?
N14 Ru1 C5 117.95(12) . . ?
C6 Ru1 C5 37.46(13) . . ?
O1 Ru1 C1 153.89(12) . . ?
N14 Ru1 C1 97.30(11) . . ?
C6 Ru1 C1 38.07(13) . . ?
C5 Ru1 C1 68.05(12) . . ?
O1 Ru1 C2 158.40(12) . . ?
N14 Ru1 C2 123.92(12) . . ?
C6 Ru1 C2 68.33(13) . . ?
C5 Ru1 C2 80.58(12) . . ?
C1 Ru1 C2 37.54(14) . . ?
O1 Ru1 C4 93.62(11) . . ?
N14 Ru1 C4 154.93(13) . . ?
C6 Ru1 C4 68.06(13) . . ?
C5 Ru1 C4 37.98(14) . . ?
C1 Ru1 C4 80.29(12) . . ?
C2 Ru1 C4 67.82(14) . . ?
O1 Ru1 C3 120.49(12) . . ?
N14 Ru1 C3 161.68(14) . . ?
C6 Ru1 C3 80.64(13) . . ?
C5 Ru1 C3 68.00(14) . . ?
C1 Ru1 C3 68.05(13) . . ?
C2 Ru1 C3 37.94(15) . . ?
C4 Ru1 C3 37.19(15) . . ?
O1 Ru1 Cl1 87.04(6) . . ?
N14 Ru1 Cl1 84.20(7) . . ?
C6 Ru1 Cl1 156.01(9) . . ?
C5 Ru1 Cl1 156.95(10) . . ?
C1 Ru1 Cl1 118.19(10) . . ?
C2 Ru1 Cl1 92.46(9) . . ?
C4 Ru1 Cl1 119.11(11) . . ?
C3 Ru1 Cl1 93.02(10) . . ?
C12 O1 Ru1 118.09(18) . . ?
C2 C1 C6 119.8(3) . . ?
C2 C1 Ru1 71.27(19) . . ?
C6 C1 Ru1 70.30(18) . . ?
C2 C1 H1 120.1 . . ?
C6 C1 H1 120.1 . . ?
Ru1 C1 H1 131.0 . . ?
C1 C2 C3 120.0(3) . . ?
C1 C2 Ru1 71.19(18) . . ?
C3 C2 Ru1 71.51(18) . . ?
C1 C2 H2 120.0 . . ?
C3 C2 H2 120.0 . . ?
Ru1 C2 H2 129.8 . . ?
C4 C3 C2 119.8(3) . . ?
C4 C3 Ru1 71.34(19) . . ?
C2 C3 Ru1 70.55(18) . . ?
C4 C3 H3 120.1 . . ?
C2 C3 H3 120.1 . . ?
Ru1 C3 H3 130.6 . . ?
C3 C4 C5 120.0(3) . . ?
C3 C4 Ru1 71.47(19) . . ?
C5 C4 Ru1 70.19(18) . . ?
C3 C4 H4 120.0 . . ?
C5 C4 H4 120.0 . . ?
Ru1 C4 H4 131.0 . . ?
C6 C5 C4 120.2(3) . . ?
C6 C5 Ru1 70.97(18) . . ?
C4 C5 Ru1 71.83(19) . . ?
C6 C5 H5 119.9 . . ?
C4 C5 H5 119.9 . . ?
Ru1 C5 H5 129.8 . . ?
C5 C6 C1 120.2(3) . . ?
C5 C6 Ru1 71.57(19) . . ?
C1 C6 Ru1 71.63(18) . . ?
C5 C6 H6 119.9 . . ?
C1 C6 H6 119.9 . . ?
Ru1 C6 H6 129.3 . . ?
N14 C7 C8 121.4(3) . . ?
N14 C7 H7 119.3 . . ?
C8 C7 H7 119.3 . . ?
C9 C8 C7 119.3(3) . . ?
C9 C8 H8 120.4 . . ?
C7 C8 H8 120.4 . . ?
C8 C9 C10 119.1(3) . . ?
C8 C9 H9 120.4 . . ?
C10 C9 H9 120.4 . . ?
C11 C10 C9 118.6(3) . . ?
C11 C10 H10 120.7 . . ?
C9 C10 H10 120.7 . . ?
N14 C11 C10 122.8(3) . . ?
N14 C11 C12 114.6(3) . . ?
C10 C11 C12 122.5(3) . . ?
O2 C12 O1 125.4(3) . . ?
O2 C12 C11 120.4(3) . . ?
O1 C12 C11 114.3(2) . . ?
C11 N14 C7 118.8(3) . . ?
C11 N14 Ru1 115.29(19) . . ?
C7 N14 Ru1 125.9(2) . . ?

loop_
_geom_bond_atom_site_label_1
_geom_bond_atom_site_label_2
_geom_bond_distance
_geom_bond_site_symmetry_2
_geom_bond_publ_flag
Ru1 O1 2.075(2) . ?
Ru1 N14 2.087(2) . ?
Ru1 C6 2.160(3) . ?
Ru1 C5 2.168(3) . ?
Ru1 C1 2.178(3) . ?
Ru1 C2 2.179(3) . ?
Ru1 C4 2.190(3) . ?
Ru1 C3 2.191(3) . ?
Ru1 Cl1 2.4129(7) . ?
O1 C12 1.290(4) . ?
C1 C2 1.402(5) . ?
C1 C6 1.415(5) . ?
C1 H1 0.9500 . ?
O2 C12 1.219(4) . ?
C2 C3 1.421(6) . ?
C2 H2 0.9500 . ?
C3 C4 1.397(6) . ?
C3 H3 0.9500 . ?
C4 C5 1.418(5) . ?
C4 H4 0.9500 . ?
C5 C6 1.390(5) . ?
C5 H5 0.9500 . ?
C6 H6 0.9500 . ?
C7 N14 1.348(4) . ?
C7 C8 1.392(4) . ?
C7 H7 0.9500 . ?
C8 C9 1.382(5) . ?
C8 H8 0.9500 . ?
C9 C10 1.389(5) . ?
C9 H9 0.9500 . ?
C10 C11 1.377(4) . ?
C10 H10 0.9500 . ?
C11 N14 1.346(4) . ?
C11 C12 1.514(4) . ?

loop_
_geom_torsion_atom_site_label_1
_geom_torsion_atom_site_label_2
_geom_torsion_atom_site_label_3
_geom_torsion_atom_site_label_4
_geom_torsion
_geom_torsion_site_symmetry_1
_geom_torsion_site_symmetry_2
_geom_torsion_site_symmetry_3
_geom_torsion_site_symmetry_4
_geom_torsion_publ_flag
N14 Ru1 O1 C12 4.1(2) . . . . ?
C6 Ru1 O1 C12 -84.9(2) . . . . ?
C5 Ru1 O1 C12 -114.3(2) . . . . ?
C1 Ru1 O1 C12 -77.0(3) . . . . ?
C2 Ru1 O1 C12 178.0(3) . . . . ?
C4 Ru1 O1 C12 -152.2(2) . . . . ?
C3 Ru1 O1 C12 -179.5(2) . . . . ?
Cl1 Ru1 O1 C12 88.8(2) . . . . ?
O1 Ru1 C1 C2 -144.3(2) . . . . ?
N14 Ru1 C1 C2 139.2(2) . . . . ?
C6 Ru1 C1 C2 -132.7(3) . . . . ?
C5 Ru1 C1 C2 -103.6(2) . . . . ?
C4 Ru1 C1 C2 -66.1(2) . . . . ?
C3 Ru1 C1 C2 -29.4(2) . . . . ?
Cl1 Ru1 C1 C2 51.9(2) . . . . ?
O1 Ru1 C1 C6 -11.6(3) . . . . ?
N14 Ru1 C1 C6 -88.10(19) . . . . ?
C5 Ru1 C1 C6 29.15(19) . . . . ?
C2 Ru1 C1 C6 132.7(3) . . . . ?
C4 Ru1 C1 C6 66.7(2) . . . . ?
C3 Ru1 C1 C6 103.3(2) . . . . ?
Cl1 Ru1 C1 C6 -175.41(15) . . . . ?
C6 C1 C2 C3 1.4(5) . . . . ?
Ru1 C1 C2 C3 54.3(3) . . . . ?
C6 C1 C2 Ru1 -52.8(3) . . . . ?
O1 Ru1 C2 C1 135.8(3) . . . . ?
N14 Ru1 C2 C1 -51.4(2) . . . . ?
C6 Ru1 C2 C1 29.17(19) . . . . ?
C5 Ru1 C2 C1 66.0(2) . . . . ?
C4 Ru1 C2 C1 103.4(2) . . . . ?
C3 Ru1 C2 C1 132.2(3) . . . . ?
Cl1 Ru1 C2 C1 -136.06(18) . . . . ?
O1 Ru1 C2 C3 3.6(4) . . . . ?
N14 Ru1 C2 C3 176.43(19) . . . . ?
C6 Ru1 C2 C3 -103.0(2) . . . . ?
C5 Ru1 C2 C3 -66.1(2) . . . . ?
C1 Ru1 C2 C3 -132.2(3) . . . . ?
C4 Ru1 C2 C3 -28.8(2) . . . . ?
Cl1 Ru1 C2 C3 91.8(2) . . . . ?
C1 C2 C3 C4 -0.5(5) . . . . ?
Ru1 C2 C3 C4 53.6(3) . . . . ?
C1 C2 C3 Ru1 -54.1(3) . . . . ?
O1 Ru1 C3 C4 49.1(2) . . . . ?
N14 Ru1 C3 C4 -141.9(3) . . . . ?
C6 Ru1 C3 C4 -65.9(2) . . . . ?
C5 Ru1 C3 C4 -29.1(2) . . . . ?
C1 Ru1 C3 C4 -103.3(2) . . . . ?
C2 Ru1 C3 C4 -132.4(3) . . . . ?
Cl1 Ru1 C3 C4 137.43(19) . . . . ?
O1 Ru1 C3 C2 -178.46(18) . . . . ?
N14 Ru1 C3 C2 -9.5(5) . . . . ?
C6 Ru1 C3 C2 66.6(2) . . . . ?
C5 Ru1 C3 C2 103.4(2) . . . . ?
C1 Ru1 C3 C2 29.1(2) . . . . ?
C4 Ru1 C3 C2 132.4(3) . . . . ?
Cl1 Ru1 C3 C2 -90.1(2) . . . . ?
C2 C3 C4 C5 -0.6(5) . . . . ?
Ru1 C3 C4 C5 52.7(3) . . . . ?
C2 C3 C4 Ru1 -53.3(3) . . . . ?
O1 Ru1 C4 C3 -139.3(2) . . . . ?
N14 Ru1 C4 C3 152.8(3) . . . . ?
C6 Ru1 C4 C3 103.9(2) . . . . ?
C5 Ru1 C4 C3 132.9(3) . . . . ?
C1 Ru1 C4 C3 66.3(2) . . . . ?
C2 Ru1 C4 C3 29.3(2) . . . . ?
Cl1 Ru1 C4 C3 -50.6(2) . . . . ?
O1 Ru1 C4 C5 87.82(19) . . . . ?
N14 Ru1 C4 C5 19.9(4) . . . . ?
C6 Ru1 C4 C5 -28.99(19) . . . . ?
C1 Ru1 C4 C5 -66.6(2) . . . . ?
C2 Ru1 C4 C5 -103.6(2) . . . . ?
C3 Ru1 C4 C5 -132.9(3) . . . . ?
Cl1 Ru1 C4 C5 176.44(15) . . . . ?
C3 C4 C5 C6 0.7(5) . . . . ?
Ru1 C4 C5 C6 54.0(3) . . . . ?
C3 C4 C5 Ru1 -53.3(3) . . . . ?
O1 Ru1 C5 C6 133.72(19) . . . . ?
N14 Ru1 C5 C6 57.0(2) . . . . ?
C1 Ru1 C5 C6 -29.59(19) . . . . ?
C2 Ru1 C5 C6 -66.5(2) . . . . ?
C4 Ru1 C5 C6 -132.3(3) . . . . ?
C3 Ru1 C5 C6 -103.8(2) . . . . ?
Cl1 Ru1 C5 C6 -140.3(2) . . . . ?
O1 Ru1 C5 C4 -93.94(19) . . . . ?
N14 Ru1 C5 C4 -170.62(18) . . . . ?
C6 Ru1 C5 C4 132.3(3) . . . . ?
C1 Ru1 C5 C4 102.7(2) . . . . ?
C2 Ru1 C5 C4 65.8(2) . . . . ?
C3 Ru1 C5 C4 28.5(2) . . . . ?
Cl1 Ru1 C5 C4 -8.0(3) . . . . ?
C4 C5 C6 C1 0.3(5) . . . . ?
Ru1 C5 C6 C1 54.7(3) . . . . ?
C4 C5 C6 Ru1 -54.4(3) . . . . ?
C2 C1 C6 C5 -1.3(5) . . . . ?
Ru1 C1 C6 C5 -54.6(3) . . . . ?
C2 C1 C6 Ru1 53.3(3) . . . . ?
O1 Ru1 C6 C5 -53.6(2) . . . . ?
N14 Ru1 C6 C5 -131.96(19) . . . . ?
C1 Ru1 C6 C5 132.0(3) . . . . ?
C2 Ru1 C6 C5 103.2(2) . . . . ?
C4 Ru1 C6 C5 29.4(2) . . . . ?
C3 Ru1 C6 C5 65.9(2) . . . . ?
Cl1 Ru1 C6 C5 142.0(2) . . . . ?
O1 Ru1 C6 C1 174.35(17) . . . . ?
N14 Ru1 C6 C1 96.00(19) . . . . ?
C5 Ru1 C6 C1 -132.0(3) . . . . ?
C2 Ru1 C6 C1 -28.80(19) . . . . ?
C4 Ru1 C6 C1 -102.7(2) . . . . ?
C3 Ru1 C6 C1 -66.2(2) . . . . ?
Cl1 Ru1 C6 C1 10.0(3) . . . . ?
N14 C7 C8 C9 0.4(5) . . . . ?
C7 C8 C9 C10 0.6(5) . . . . ?
C8 C9 C10 C11 -1.2(5) . . . . ?
C9 C10 C11 N14 0.7(5) . . . . ?
C9 C10 C11 C12 178.6(3) . . . . ?
Ru1 O1 C12 O2 175.3(3) . . . . ?
Ru1 O1 C12 C11 -4.9(3) . . . . ?
N14 C11 C12 O2 -177.3(3) . . . . ?
C10 C11 C12 O2 4.6(5) . . . . ?
N14 C11 C12 O1 2.8(4) . . . . ?
C10 C11 C12 O1 -175.3(3) . . . . ?
C10 C11 N14 C7 0.3(4) . . . . ?
C12 C11 N14 C7 -177.8(3) . . . . ?
C10 C11 N14 Ru1 178.6(2) . . . . ?
C12 C11 N14 Ru1 0.5(3) . . . . ?
C8 C7 N14 C11 -0.9(5) . . . . ?
C8 C7 N14 Ru1 -179.0(2) . . . . ?
O1 Ru1 N14 C11 -2.3(2) . . . . ?
C6 Ru1 N14 C11 113.6(2) . . . . ?
C5 Ru1 N14 C11 82.8(2) . . . . ?
C1 Ru1 N14 C11 151.7(2) . . . . ?
C2 Ru1 N14 C11 -179.6(2) . . . . ?
C4 Ru1 N14 C11 69.1(3) . . . . ?
C3 Ru1 N14 C11 -172.6(3) . . . . ?
Cl1 Ru1 N14 C11 -90.5(2) . . . . ?
O1 Ru1 N14 C7 175.9(3) . . . . ?
C6 Ru1 N14 C7 -68.3(3) . . . . ?
C5 Ru1 N14 C7 -99.1(3) . . . . ?
C1 Ru1 N14 C7 -30.1(3) . . . . ?
C2 Ru1 N14 C7 -1.4(3) . . . . ?
C4 Ru1 N14 C7 -112.8(3) . . . . ?
C3 Ru1 N14 C7 5.6(5) . . . . ?
Cl1 Ru1 N14 C7 87.7(2) . . . . ?
